data_4003026
loop_
_publ_author_name
'Elzer, Eugenia'
'Niklaus, Robin'
'Strobel, Philipp J.'
'Weiler, Volker'
'Schmidt, Peter J.'
'Schnick, Wolfgang'

_publ_section_title
;
 MBe20N14:Eu2+ (M = Sr, Ba): Highly Condensed Nitridoberyllates with
 Exceptional Highly Energetic Eu2+ Luminescence
;
_journal_issue 9
_journal_name_full 'Chemistry of Materials'
_journal_page_first 3174
_journal_paper_doi 10.1021/acs.chemmater.8b05133
_journal_volume 31
_journal_year 2019
_chemical_formula_sum 'Ba Be20 N14'
_chemical_formula_weight 513.68
_space_group_crystal_system tetragonal
_space_group_IT_number 87
_space_group_name_Hall '-I 4'
_space_group_name_H-M_alt 'I 4/m'
_symmetry_space_group_name_Hall '-I 4'
_symmetry_space_group_name_H-M 'I 4/m'
_audit_creation_method SHELXL-2016/6
_cell_angle_alpha 90
_cell_angle_beta 90
_cell_angle_gamma 90
_cell_formula_units_Z 2
_cell_length_a 6.540(6)
_cell_length_b 6.540(6)
_cell_length_c 12.214(11)
_cell_measurement_reflns_used 6913
_cell_measurement_temperature 297(2)
_cell_measurement_theta_max 20.10
_cell_measurement_theta_min 4.407
_cell_volume 522.4(8)
_computing_cell_refinement 'SAINT V8.34A (Bruker AXC Inc., 2013)'
_computing_data_collection 'Bruker Instrument Service v3.0.21'
_computing_data_reduction 'SAINT V8.34A (Bruker AXC Inc., 2013)'
_computing_molecular_graphics 'DIAMOND (Brandenburg, 2014)'
_computing_publication_material SHELXL-2014
_computing_structure_refinement 'SHELXL-2016/6 (Sheldrick, 2016)'
_computing_structure_solution 'SHELXL-2016/6 (Sheldrick, 2016)'
_diffrn_ambient_temperature 297(2)
_diffrn_measured_fraction_theta_full 1.000
_diffrn_measured_fraction_theta_max 0.999
_diffrn_measurement_device_type 'D8 Venture'
_diffrn_measurement_method 'mix of omega and phi scans'
_diffrn_radiation_type MoK\a
_diffrn_radiation_wavelength 0.71073
_diffrn_reflns_av_R_equivalents 0.0596
_diffrn_reflns_av_unetI/netI 0.0347
_diffrn_reflns_Laue_measured_fraction_full 1.000
_diffrn_reflns_Laue_measured_fraction_max 0.999
_diffrn_reflns_limit_h_max 11
_diffrn_reflns_limit_h_min -9
_diffrn_reflns_limit_k_max 11
_diffrn_reflns_limit_k_min -11
_diffrn_reflns_limit_l_max 20
_diffrn_reflns_limit_l_min -18
_diffrn_reflns_number 4360
_diffrn_reflns_point_group_measured_fraction_full 1.000
_diffrn_reflns_point_group_measured_fraction_max 0.999
_diffrn_reflns_theta_full 25.242
_diffrn_reflns_theta_max 37.499
_diffrn_reflns_theta_min 3.336
_diffrn_source 'rotating anode generator'
_exptl_absorpt_coefficient_mu 3.829
_exptl_absorpt_correction_T_max 1.000
_exptl_absorpt_correction_T_min 0.846
_exptl_absorpt_correction_type multi-scan
_exptl_absorpt_process_details 'SADABS V2015/15 (Bruker AXS Inc.)'
_exptl_crystal_colour colorless
_exptl_crystal_density_diffrn 3.266
_exptl_crystal_description block-like
_exptl_crystal_F_000 468
_exptl_crystal_size_max 0.005
_exptl_crystal_size_mid 0.004
_exptl_crystal_size_min 0.003
_refine_diff_density_max 1.642
_refine_diff_density_min -0.844
_refine_diff_density_rms 0.265
_refine_ls_extinction_method none
_refine_ls_goodness_of_fit_ref 1.082
_refine_ls_hydrogen_treatment undef
_refine_ls_matrix_type full
_refine_ls_number_parameters 44
_refine_ls_number_reflns 722
_refine_ls_number_restraints 0
_refine_ls_restrained_S_all 1.082
_refine_ls_R_factor_all 0.0274
_refine_ls_R_factor_gt 0.0271
_refine_ls_shift/su_max 0.000
_refine_ls_shift/su_mean 0.000
_refine_ls_structure_factor_coef Fsqd
_refine_ls_weighting_details 'w=1/[\s^2^(Fo^2^)+(0.0344P)^2^] where P=(Fo^2^+2Fc^2^)/3'
_refine_ls_weighting_scheme calc
_refine_ls_wR_factor_gt 0.0580
_refine_ls_wR_factor_ref 0.0581
_reflns_Friedel_coverage 0.000
_reflns_number_gt 719
_reflns_number_total 722
_reflns_threshold_expression 'I > 2\s(I)'
_cod_data_source_file cm8b05133_si_004.cif
_cod_data_source_block shelx
_cod_original_cell_volume 522.4(10)
_cod_database_code 4003026
_shelx_shelxl_version_number 2016/6
_shelx_space_group_comment
;
The symmetry employed for this shelxl refinement is uniquely defined
by the following loop, which should always be used as a source of
symmetry information in preference to the above space-group names.
They are only intended as comments.
;

loop_
_space_group_symop_operation_xyz
'x, y, z'
'-x, -y, z'
'-y, x, z'
'y, -x, z'
'x+1/2, y+1/2, z+1/2'
'-x+1/2, -y+1/2, z+1/2'
'-y+1/2, x+1/2, z+1/2'
'y+1/2, -x+1/2, z+1/2'
'-x, -y, -z'
'x, y, -z'
'y, -x, -z'
'-y, x, -z'
'-x+1/2, -y+1/2, -z+1/2'
'x+1/2, y+1/2, -z+1/2'
'y+1/2, -x+1/2, -z+1/2'
'-y+1/2, x+1/2, -z+1/2'

loop_
_atom_site_label
_atom_site_type_symbol
_atom_site_fract_x
_atom_site_fract_y
_atom_site_fract_z
_atom_site_U_iso_or_equiv
_atom_site_adp_type
_atom_site_occupancy
_atom_site_site_symmetry_order
_atom_site_calc_flag
_atom_site_refinement_flags_posn
_atom_site_refinement_flags_adp
_atom_site_refinement_flags_occupancy
Ba1 Ba 0.000000 0.000000 0.000000 0.00886(8) Uani 1 8 d S T P
N1 N 0.11661(19) 0.30249(19) 0.16966(11) 0.0047(2) Uani 1 1 d . . .
N2 N 0.2053(3) 0.5611(3) 0.000000 0.0057(3) Uani 1 2 d S T P
N3 N 0.000000 0.000000 0.3298(2) 0.0071(4) Uani 1 4 d S T P
Be1 Be 0.2262(4) 0.0895(3) 0.2341(2) 0.0110(4) Uani 1 1 d . . .
Be2 Be 0.1939(3) 0.1340(3) 0.41420(18) 0.0092(3) Uani 1 1 d . . .
Be3 Be 0.000000 0.500000 0.0924(3) 0.0101(5) Uani 1 2 d S T P

loop_
_atom_site_aniso_label
_atom_site_aniso_U_11
_atom_site_aniso_U_22
_atom_site_aniso_U_33
_atom_site_aniso_U_23
_atom_site_aniso_U_13
_atom_site_aniso_U_12
Ba1 0.00914(9) 0.00914(9) 0.00829(13) 0.000 0.000 0.000
N1 0.0031(4) 0.0051(5) 0.0059(5) 0.0026(4) -0.0005(4) -0.0014(3)
N2 0.0052(7) 0.0070(7) 0.0048(7) 0.000 0.000 -0.0005(5)
N3 0.0067(6) 0.0067(6) 0.0078(11) 0.000 0.000 0.000
Be1 0.0134(9) 0.0088(8) 0.0107(9) -0.0004(7) -0.0018(7) 0.0018(7)
Be2 0.0086(8) 0.0093(8) 0.0095(9) 0.0008(7) 0.0011(7) 0.0001(6)
Be3 0.0077(11) 0.0104(12) 0.0124(13) 0.000 0.000 0.0022(9)

loop_
_atom_type_symbol
_atom_type_description
_atom_type_scat_dispersion_real
_atom_type_scat_dispersion_imag
_atom_type_scat_source
Be Be 0.0005 0.0002 'International Tables Vol C Tables 4.2.6.8 and 6.1.1.4'
N N 0.0061 0.0033 'International Tables Vol C Tables 4.2.6.8 and 6.1.1.4'
Ba Ba -0.3244 2.2819 'International Tables Vol C Tables 4.2.6.8 and 6.1.1.4'

loop_
_geom_angle_atom_site_label_1
_geom_angle_atom_site_label_2
_geom_angle_atom_site_label_3
_geom_angle
_geom_angle_site_symmetry_1
_geom_angle_site_symmetry_3
N1 Ba1 N1 60.75(5) 9 12
N1 Ba1 N1 119.25(5) 9 4
N1 Ba1 N1 180.00(7) 12 4
N1 Ba1 N1 60.75(5) 9 11
N1 Ba1 N1 91.31(8) 12 11
N1 Ba1 N1 88.69(8) 4 11
N1 Ba1 N1 119.25(5) 9 3
N1 Ba1 N1 88.69(8) 12 3
N1 Ba1 N1 91.31(8) 4 3
N1 Ba1 N1 180.00(5) 11 3
N1 Ba1 N1 88.69(8) 9 2
N1 Ba1 N1 119.25(5) 12 2
N1 Ba1 N1 60.75(5) 4 2
N1 Ba1 N1 119.25(5) 11 2
N1 Ba1 N1 60.75(5) 3 2
N1 Ba1 N1 91.31(8) 9 10
N1 Ba1 N1 60.75(5) 12 10
N1 Ba1 N1 119.25(5) 4 10
N1 Ba1 N1 60.75(5) 11 10
N1 Ba1 N1 119.25(5) 3 10
N1 Ba1 N1 180.00(5) 2 10
N1 Ba1 N1 180.0 9 .
N1 Ba1 N1 119.25(5) 12 .
N1 Ba1 N1 60.75(5) 4 .
N1 Ba1 N1 119.25(5) 11 .
N1 Ba1 N1 60.75(5) 3 .
N1 Ba1 N1 91.31(8) 2 .
N1 Ba1 N1 88.69(8) 10 .
N1 Ba1 N2 58.96(4) 9 11_455
N1 Ba1 N2 60.30(4) 12 11_455
N1 Ba1 N2 119.70(4) 4 11_455
N1 Ba1 N2 119.70(4) 11 11_455
N1 Ba1 N2 60.30(4) 3 11_455
N1 Ba1 N2 58.96(4) 2 11_455
N1 Ba1 N2 121.04(4) 10 11_455
N1 Ba1 N2 121.04(4) . 11_455
N1 Ba1 N2 121.04(4) 9 3_655
N1 Ba1 N2 119.70(4) 12 3_655
N1 Ba1 N2 60.30(4) 4 3_655
N1 Ba1 N2 60.30(4) 11 3_655
N1 Ba1 N2 119.70(4) 3 3_655
N1 Ba1 N2 121.04(4) 2 3_655
N1 Ba1 N2 58.96(4) 10 3_655
N1 Ba1 N2 58.96(4) . 3_655
N2 Ba1 N2 180.0 11_455 3_655
N1 Ba1 N2 119.70(4) 9 9_565
N1 Ba1 N2 58.96(4) 12 9_565
N1 Ba1 N2 121.04(4) 4 9_565
N1 Ba1 N2 121.04(4) 11 9_565
N1 Ba1 N2 58.96(4) 3 9_565
N1 Ba1 N2 119.70(4) 2 9_565
N1 Ba1 N2 60.30(4) 10 9_565
N1 Ba1 N2 60.30(4) . 9_565
N2 Ba1 N2 90.0 11_455 9_565
N2 Ba1 N2 90.0 3_655 9_565
N1 Ba1 N2 60.30(4) 9 1_545
N1 Ba1 N2 121.04(4) 12 1_545
N1 Ba1 N2 58.96(4) 4 1_545
N1 Ba1 N2 58.96(4) 11 1_545
N1 Ba1 N2 121.04(4) 3 1_545
N1 Ba1 N2 60.30(4) 2 1_545
N1 Ba1 N2 119.70(4) 10 1_545
N1 Ba1 N2 119.70(4) . 1_545
N2 Ba1 N2 90.0 11_455 1_545
N2 Ba1 N2 90.0 3_655 1_545
N2 Ba1 N2 180.0 9_565 1_545
Be1 N1 Be2 170.51(15) 3 13
Be1 N1 Be1 106.82(13) 3 13
Be2 N1 Be1 82.66(14) 13 13
Be1 N1 Be1 83.04(18) 3 .
Be2 N1 Be1 99.83(13) 13 .
Be1 N1 Be1 76.95(13) 13 .
Be1 N1 Be3 97.10(12) 3 .
Be2 N1 Be3 79.07(12) 13 .
Be1 N1 Be3 108.85(12) 13 .
Be1 N1 Be3 173.79(14) . .
Be1 N1 Ba1 85.47(11) 3 .
Be2 N1 Ba1 85.86(11) 13 .
Be1 N1 Ba1 155.32(10) 13 .
Be1 N1 Ba1 83.62(10) . .
Be3 N1 Ba1 90.20(10) . .
Be2 N2 Be2 75.08(18) 16 7_554
Be2 N2 Be2 119.63(17) 16 6_554
Be2 N2 Be2 77.06(15) 7_554 6_554
Be2 N2 Be2 77.06(15) 16 13
Be2 N2 Be2 119.63(17) 7_554 13
Be2 N2 Be2 72.23(17) 6_554 13
Be2 N2 Be3 161.95(15) 16 9_565
Be2 N2 Be3 100.73(13) 7_554 9_565
Be2 N2 Be3 75.39(10) 6_554 9_565
Be2 N2 Be3 119.17(13) 13 9_565
Be2 N2 Be3 100.73(13) 16 .
Be2 N2 Be3 161.95(15) 7_554 .
Be2 N2 Be3 119.17(13) 6_554 .
Be2 N2 Be3 75.39(10) 13 .
Be3 N2 Be3 77.7(2) 9_565 .
Be2 N2 Ba1 78.57(10) 16 1_565
Be2 N2 Ba1 78.57(10) 7_554 1_565
Be2 N2 Ba1 143.82(9) 6_554 1_565
Be2 N2 Ba1 143.82(9) 13 1_565
Be3 N2 Ba1 83.40(6) 9_565 1_565
Be3 N2 Ba1 83.40(6) . 1_565
Be2 N3 Be2 71.99(10) . 3
Be2 N3 Be2 112.4(2) . 2
Be2 N3 Be2 71.98(10) 3 2
Be2 N3 Be2 71.98(10) . 4
Be2 N3 Be2 112.4(2) 3 4
Be2 N3 Be2 71.98(10) 2 4
Be2 N3 Be1 169.03(10) . 2
Be2 N3 Be1 100.25(10) 3 2
Be2 N3 Be1 71.14(11) 2 2
Be2 N3 Be1 118.72(10) 4 2
Be2 N3 Be1 118.72(10) . 4
Be2 N3 Be1 169.03(10) 3 4
Be2 N3 Be1 100.25(10) 2 4
Be2 N3 Be1 71.14(11) 4 4
Be1 N3 Be1 69.48(10) 2 4
Be2 N3 Be1 100.25(10) . 3
Be2 N3 Be1 71.14(11) 3 3
Be2 N3 Be1 118.72(10) 2 3
Be2 N3 Be1 169.03(10) 4 3
Be1 N3 Be1 69.48(10) 2 3
Be1 N3 Be1 107.4(2) 4 3
Be2 N3 Be1 71.14(11) . .
Be2 N3 Be1 118.72(10) 3 .
Be2 N3 Be1 169.03(10) 2 .
Be2 N3 Be1 100.25(10) 4 .
Be1 N3 Be1 107.4(2) 2 .
Be1 N3 Be1 69.48(10) 4 .
Be1 N3 Be1 69.48(10) 3 .
N1 Be1 N1 119.06(16) 4 13
N1 Be1 N1 124.22(18) 4 .
N1 Be1 N1 103.05(13) 13 .
N1 Be1 N3 105.57(13) 4 .
N1 Be1 N3 99.53(15) 13 .
N1 Be1 N3 101.25(13) . .
N1 Be1 Be1 147.5(2) 4 13
N1 Be1 Be1 52.34(11) 13 13
N1 Be1 Be1 50.71(10) . 13
N3 Be1 Be1 106.87(17) . 13
N1 Be1 Be2 127.60(15) 4 .
N1 Be1 Be2 47.64(10) 13 .
N1 Be1 Be2 107.51(14) . .
N3 Be1 Be2 51.92(11) . .
Be1 Be1 Be2 73.09(14) 13 .
N1 Be1 Be1 50.66(12) 4 4
N1 Be1 Be1 128.05(12) 13 4
N1 Be1 Be1 124.52(10) . 4
N3 Be1 Be1 55.26(5) . 4
Be1 Be1 Be1 161.86(17) 13 4
Be2 Be1 Be1 94.70(8) . 4
N1 Be1 Be1 127.31(10) 4 3
N1 Be1 Be1 112.75(14) 13 3
N1 Be1 Be1 46.31(12) . 3
N3 Be1 Be1 55.26(5) . 3
Be1 Be1 Be1 75.28(18) 13 3
Be2 Be1 Be1 82.02(9) . 3
Be1 Be1 Be1 90.0 4 3
N1 Be1 Be3 43.42(8) 4 3_655
N1 Be1 Be3 97.96(13) 13 3_655
N1 Be1 Be3 99.45(13) . 3_655
N3 Be1 Be3 149.00(12) . 3_655
Be1 Be1 Be3 104.09(15) 13 3_655
Be2 Be1 Be3 139.81(14) . 3_655
Be1 Be1 Be3 93.90(10) 4 3_655
Be1 Be1 Be3 137.16(9) 3 3_655
N1 Be1 Be2 100.10(14) 4 13
N1 Be1 Be2 94.03(13) 13 13
N1 Be1 Be2 38.79(8) . 13
N3 Be1 Be2 139.98(12) . 13
Be1 Be1 Be2 54.72(13) 13 13
Be2 Be1 Be2 127.81(12) . 13
Be1 Be1 Be2 135.62(8) 4 13
Be1 Be1 Be2 84.76(11) 3 13
Be3 Be1 Be2 63.21(9) 3_655 13
N1 Be1 Be1 37.54(9) 4 16_545
N1 Be1 Be1 89.78(10) 13 16_545
N1 Be1 Be1 161.61(19) . 16_545
N3 Be1 Be1 89.33(13) . 16_545
Be1 Be1 Be1 140.19(16) 13 16_545
Be2 Be1 Be1 90.87(14) . 16_545
Be1 Be1 Be1 50.79(14) 4 16_545
Be1 Be1 Be1 139.58(14) 3 16_545
Be3 Be1 Be1 65.31(8) 3_655 16_545
Be2 Be1 Be1 128.41(13) 13 16_545
N1 Be1 Be1 99.72(10) 4 15
N1 Be1 Be1 35.64(9) 13 15
N1 Be1 Be1 94.01(14) . 15
N3 Be1 Be1 135.13(18) . 15
Be1 Be1 Be1 53.93(16) 13 15
Be2 Be1 Be1 83.28(13) . 15
Be1 Be1 Be1 139.58(14) 4 15
Be1 Be1 Be1 129.21(14) 3 15
Be3 Be1 Be1 65.31(8) 3_655 15
Be2 Be1 Be1 67.27(12) 13 15
Be1 Be1 Be1 88.81(3) 16_545 15
N1 Be2 N2 126.84(16) 13 15_455
N1 Be2 N2 105.43(14) 13 13
N2 Be2 N2 105.48(15) 15_455 13
N1 Be2 N3 106.59(16) 13 .
N2 Be2 N3 106.41(14) 15_455 .
N2 Be2 N3 104.04(13) 13 .
N1 Be2 Be2 128.08(9) 13 10_556
N2 Be2 Be2 52.46(9) 15_455 10_556
N2 Be2 Be2 53.88(9) 13 10_556
N3 Be2 Be2 123.79(10) . 10_556
N1 Be2 Be2 112.36(14) 13 4
N2 Be2 Be2 120.71(10) 15_455 4
N2 Be2 Be2 50.27(11) 13 4
N3 Be2 Be2 54.01(5) . 4
Be2 Be2 Be2 90.0 10_556 4
N1 Be2 Be2 133.56(13) 13 3
N2 Be2 Be2 52.66(12) 15_455 3
N2 Be2 Be2 119.61(10) 13 3
N3 Be2 Be2 54.01(5) . 3
Be2 Be2 Be2 90.0 10_556 3
Be2 Be2 Be2 90.000(1) 4 3
N1 Be2 Be3 52.72(10) 13 13
N2 Be2 Be3 136.85(16) 15_455 13
N2 Be2 Be3 52.74(11) 13 13
N3 Be2 Be3 114.60(13) . 13
Be2 Be2 Be3 92.11(11) 10_556 13
Be2 Be2 Be3 76.73(13) 4 13
Be2 Be2 Be3 166.56(13) 3 13
N1 Be2 Be1 49.69(10) 13 .
N2 Be2 Be1 136.80(14) 15_455 .
N2 Be2 Be1 116.94(14) 13 .
N3 Be2 Be1 56.94(12) . .
Be2 Be2 Be1 170.72(8) 10_556 .
Be2 Be2 Be1 83.62(9) 4 .
Be2 Be2 Be1 96.71(8) 3 .
Be3 Be2 Be1 79.89(13) 13 .
N1 Be2 Be1 41.39(9) 13 13
N2 Be2 Be1 95.76(13) 15_455 13
N2 Be2 Be1 146.21(14) 13 13
N3 Be2 Be1 94.49(13) . 13
Be2 Be2 Be1 133.90(8) 10_556 13
Be2 Be2 Be1 135.80(8) 4 13
Be2 Be2 Be1 94.15(11) 3 13
Be3 Be2 Be1 93.93(11) 13 13
Be1 Be2 Be1 52.19(12) . 13
N1 Be2 Be3 96.30(11) 13 15_455
N2 Be2 Be3 40.70(10) 15_455 15_455
N2 Be2 Be3 145.58(15) 13 15_455
N3 Be2 Be3 94.64(10) . 15_455
Be2 Be2 Be3 91.70(9) 10_556 15_455
Be2 Be2 Be3 141.71(10) 4 15_455
Be2 Be2 Be3 51.76(10) 3 15_455
Be3 Be2 Be3 141.36(10) 13 15_455
Be1 Be2 Be3 97.48(12) . 15_455
Be1 Be2 Be3 57.42(9) 13 15_455
N1 Be2 Ba1 63.92(9) 13 5
N2 Be2 Ba1 70.64(10) 15_455 5
N2 Be2 Ba1 96.22(11) 13 5
N3 Be2 Ba1 159.46(12) . 5
Be2 Be2 Ba1 71.44(4) 10_556 5
Be2 Be2 Ba1 145.55(11) 4 5
Be2 Be2 Ba1 117.88(12) 3 5
Be3 Be2 Ba1 75.30(7) 13 5
Be1 Be2 Ba1 110.56(10) . 5
Be1 Be2 Ba1 66.15(9) 13 5
Be3 Be2 Ba1 69.61(6) 15_455 5
N1 Be3 N1 115.7(2) 2_565 .
N1 Be3 N2 100.07(8) 2_565 9_565
N1 Be3 N2 119.56(8) . 9_565
N1 Be3 N2 119.56(8) 2_565 .
N1 Be3 N2 100.07(8) . .
N2 Be3 N2 102.3(2) 9_565 .
N1 Be3 Be2 48.22(8) 2_565 14_455
N1 Be3 Be2 134.88(14) . 14_455
N2 Be3 Be2 51.88(8) 9_565 14_455
N2 Be3 Be2 124.82(15) . 14_455
N1 Be3 Be2 134.88(14) 2_565 13
N1 Be3 Be2 48.22(8) . 13
N2 Be3 Be2 124.82(15) 9_565 13
N2 Be3 Be2 51.88(8) . 13
Be2 Be3 Be2 175.8(2) 14_455 13
N1 Be3 Be3 122.17(11) 2_565 9_565
N1 Be3 Be3 122.17(11) . 9_565
N2 Be3 Be3 51.14(10) 9_565 9_565
N2 Be3 Be3 51.14(10) . 9_565
Be2 Be3 Be3 87.89(11) 14_455 9_565
Be2 Be3 Be3 87.89(11) 13 9_565
N1 Be3 Be1 39.47(8) 2_565 4_565
N1 Be3 Be1 92.95(15) . 4_565
N2 Be3 Be1 138.66(8) 9_565 4_565
N2 Be3 Be1 95.63(9) . 4_565
Be2 Be3 Be1 87.37(10) 14_455 4_565
Be2 Be3 Be1 95.50(10) 13 4_565
Be3 Be3 Be1 132.57(8) 9_565 4_565
N1 Be3 Be1 92.95(15) 2_565 3
N1 Be3 Be1 39.47(8) . 3
N2 Be3 Be1 95.64(9) 9_565 3
N2 Be3 Be1 138.66(8) . 3
Be2 Be3 Be1 95.50(10) 14_455 3
Be2 Be3 Be1 87.37(10) 13 3
Be3 Be3 Be1 132.57(8) 9_565 3
Be1 Be3 Be1 94.85(17) 4_565 3
N1 Be3 Be2 88.66(7) 2_565 15_455
N1 Be3 Be2 93.15(7) . 15_455
N2 Be3 Be2 38.57(7) 9_565 15_455
N2 Be3 Be2 138.11(17) . 15_455
Be2 Be3 Be2 51.51(10) 14_455 15_455
Be2 Be3 Be2 128.33(10) 13 15_455
Be3 Be3 Be2 88.29(9) 9_565 15_455
Be1 Be3 Be2 123.35(11) 4_565 15_455
Be1 Be3 Be2 59.37(8) 3 15_455
N1 Be3 Be2 93.15(7) 2_565 16
N1 Be3 Be2 88.66(7) . 16
N2 Be3 Be2 138.11(17) 9_565 16
N2 Be3 Be2 38.57(7) . 16
Be2 Be3 Be2 128.33(10) 14_455 16
Be2 Be3 Be2 51.51(10) 13 16
Be3 Be3 Be2 88.29(9) 9_565 16
Be1 Be3 Be2 59.37(8) 4_565 16
Be1 Be3 Be2 123.35(11) 3 16
Be2 Be3 Be2 176.59(18) 15_455 16
N1 Be3 Ba1 149.62(7) 2_565 .
N1 Be3 Ba1 58.99(7) . .
N2 Be3 Ba1 65.50(7) 9_565 .
N2 Be3 Ba1 90.30(10) . .
Be2 Be3 Ba1 111.51(7) 14_455 .
Be2 Be3 Ba1 67.00(6) 13 .
Be3 Be3 Ba1 70.96(6) 9_565 .
Be1 Be3 Ba1 151.93(11) 4_565 .
Be1 Be3 Ba1 63.84(7) 3 .
Be2 Be3 Ba1 63.13(5) 15_455 .
Be2 Be3 Ba1 115.63(6) 16 .

loop_
_geom_bond_atom_site_label_1
_geom_bond_atom_site_label_2
_geom_bond_distance
_geom_bond_site_symmetry_2
Ba1 N1 2.965(2) 9
Ba1 N1 2.965(2) 12
Ba1 N1 2.965(2) 4
Ba1 N1 2.965(2) 11
Ba1 N1 2.965(2) 3
Ba1 N1 2.965(2) 2
Ba1 N1 2.965(2) 10
Ba1 N1 2.965(2) .
Ba1 N2 3.169(3) 11_455
Ba1 N2 3.169(3) 3_655
Ba1 N2 3.169(3) 9_565
Ba1 N2 3.169(3) 1_545
N1 Be1 1.639(3) 3
N1 Be2 1.661(3) 13
N1 Be1 1.714(3) 13
N1 Be1 1.753(3) .
N1 Be3 1.772(2) .
N2 Be2 1.720(3) 16
N2 Be2 1.720(3) 7_554
N2 Be2 1.778(3) 6_554
N2 Be2 1.778(3) 13
N2 Be3 1.799(3) 9_565
N2 Be3 1.799(3) .
N3 Be2 1.854(3) .
N3 Be2 1.854(3) 3
N3 Be2 1.854(3) 2
N3 Be2 1.854(3) 4
N3 Be1 1.974(3) 2
N3 Be1 1.974(3) 4
N3 Be1 1.974(3) 3
N3 Be1 1.974(3) .
Be1 Be1 2.157(5) 13
Be1 Be2 2.229(4) .
Be1 Be1 2.250(4) 4
Be1 Be1 2.250(4) 3
Be1 Be3 2.558(4) 3_655
Be1 Be2 2.612(4) 13
Be1 Be1 2.692(4) 16_545
Be1 Be1 2.692(4) 15
Be2 Be2 2.096(5) 10_556
Be2 Be2 2.179(4) 4
Be2 Be2 2.179(4) 3
Be2 Be3 2.187(3) 13
Be2 Be3 2.710(3) 15_455
Be3 Be3 2.257(7) 9_565
